data_2006077
loop_
_publ_author_name
'Bartkowska, B.'
'Bohnen, F. M.'
'Kr\"uger, C.'
'Maier, W. F.'

_publ_section_title
;4-(1,7,8,9,10,10-Hexachloro-3,5-dioxo-4-azatricyclo[5.2.1.0^2,6^]dec-8-en-4-yl)butyric
 Acid Toluene Solvate
;
_journal_issue 4
_journal_name_full 'Acta Crystallographica Section C'
_journal_page_first 521
_journal_page_last 522
_journal_paper_doi 10.1107/S0108270196015569
_journal_volume 53
_journal_year 1997
_chemical_formula_iupac 'C13 H9 Cl6 N O4, C7 H8'
_chemical_formula_moiety 'C13 H9 Cl6 N O4,C7 H8'
_chemical_formula_structural 'C13 H9 Cl6 N O4 * C7 H8'
_chemical_formula_sum 'C20 H17 Cl6 N O4'
_chemical_formula_weight 547.88
_chemical_melting_point 394
_chemical_name_systematic
;
 4-(1,7,8,9,10,10-Hexachloro-3,5-dioxo-4-aza-tricyclo-[5.2.1.0^2,6^]dec-8-
 en-4-yl-butyracid
;
_space_group_IT_number 2
_symmetry_cell_setting triclinic
_symmetry_space_group_name_Hall '-P 1'
_symmetry_space_group_name_H-M 'P -1'
_cell_angle_alpha 105.084(11)
_cell_angle_beta 104.568(12)
_cell_angle_gamma 97.278(10)
_cell_formula_units_Z 2
_cell_length_a 8.766(2)
_cell_length_b 10.759(2)
_cell_length_c 13.158(2)
_cell_measurement_reflns_used 25
_cell_measurement_temperature 298
_cell_measurement_theta_max 22.53
_cell_measurement_theta_min 15.16
_cell_volume 1134.9(4)
_computing_cell_refinement 'CAD-4 software'
_computing_data_collection 'CAD-4 Software (Enraf-Nonius, 1989)'
_computing_data_reduction 'DATAP (Coppens, Leiserowitz & Rabinovich, 1965)'
_computing_molecular_graphics 'ORTEPII (Johnson, 1976) and XANADU (Roberts & Sheldrick, 1975)'
_computing_structure_refinement 'SHELXL93 (Sheldrick, 1993)'
_computing_structure_solution 'SHELXS86 (Sheldrick, 1990)'
_diffrn_ambient_temperature 298
_diffrn_measurement_device 'Enraf-Nonius CAD-4'
_diffrn_measurement_method \w-2\q
_diffrn_radiation_monochromator graphite
_diffrn_radiation_source 'fine-focus sealed tube'
_diffrn_radiation_type MoK\a
_diffrn_radiation_wavelength 0.71069
_diffrn_reflns_av_sigmaI/netI 0.0329
_diffrn_reflns_limit_h_max 10
_diffrn_reflns_limit_h_min -11
_diffrn_reflns_limit_k_max 13
_diffrn_reflns_limit_k_min -13
_diffrn_reflns_limit_l_max 17
_diffrn_reflns_limit_l_min 0
_diffrn_reflns_number 5160
_diffrn_reflns_theta_max 27.44
_diffrn_reflns_theta_min 1.68
_diffrn_standards_decay_% 0.0
_diffrn_standards_interval_time 30
_diffrn_standards_number 3
_exptl_absorpt_coefficient_mu 0.771
_exptl_absorpt_correction_type none
_exptl_crystal_colour colourless
_exptl_crystal_density_diffrn 1.604
_exptl_crystal_density_method none
_exptl_crystal_description rectangular
_exptl_crystal_F_000 456
_exptl_crystal_size_max 0.60
_exptl_crystal_size_mid 0.35
_exptl_crystal_size_min 0.21
_refine_diff_density_max 0.603
_refine_diff_density_min -0.435
_refine_ls_extinction_method none
_refine_ls_goodness_of_fit_all 1.134
_refine_ls_goodness_of_fit_obs 1.159
_refine_ls_hydrogen_treatment 'H atoms riding'
_refine_ls_matrix_type full
_refine_ls_number_parameters 348
_refine_ls_number_reflns 5160
_refine_ls_number_restraints 0
_refine_ls_restrained_S_all 1.134
_refine_ls_restrained_S_obs 1.159
_refine_ls_R_factor_all 0.0359
_refine_ls_R_factor_obs 0.0337
_refine_ls_shift/esd_max -0.001
_refine_ls_shift/esd_mean 0.000
_refine_ls_structure_factor_coef Fsqd
_refine_ls_weighting_details 'w = 1/[\s^2^(Fo^2^)+(0.056P)^2^+1.132P] where P = (Fo^2^+2Fc^2^)/3'
_refine_ls_weighting_scheme calc
_refine_ls_wR_factor_all 0.1104
_refine_ls_wR_factor_obs 0.1090
_reflns_number_observed 4838
_reflns_number_total 5160
_reflns_observed_criterion >2sigma(I)
_cod_data_source_file na1268.cif
_cod_data_source_block I
_cod_depositor_comments
;
The following automatic conversions were performed:

'_geom_bond_publ_flag' value 'Y' changed to 'y' according to
/home/saulius/struct/CIF-dictionaries/cif_core.dic dictionary named
'cif_core.dic' version 2.4.1 from 2010-06-29 (26
times).

'_geom_bond_publ_flag' value 'N' changed to 'n' according to
/home/saulius/struct/CIF-dictionaries/cif_core.dic dictionary named
'cif_core.dic' version 2.4.1 from 2010-06-29 (7
times).

'_geom_angle_publ_flag' value 'N' changed to 'n' according
to /home/saulius/struct/CIF-dictionaries/cif_core.dic dictionary
named 'cif_core.dic' version 2.4.1 from 2010-06-29 (42
times).

'_geom_angle_publ_flag' value 'Y' changed to 'y' according
to /home/saulius/struct/CIF-dictionaries/cif_core.dic dictionary
named 'cif_core.dic' version 2.4.1 from 2010-06-29 (11 times).

Automatic conversion script
Id: cif_fix_values 1715 2011-07-08 13:25:40Z adriana 

The following automatic conversions were performed:

'_refine_ls_weighting_scheme' value 'calc w =
1/[\s^2^(Fo^2^)+(0.056P)^2^+1.132P] where P = (Fo^2^+2Fc^2^)/3' was
changed to 'calc'. New tag '_refine_ls_weighting_details' was
created. The value of the new tag was set to 'w =
1/[\s^2^(Fo^2^)+(0.056P)^2^+1.132P] where P = (Fo^2^+2Fc^2^)/3'.

Automatic conversion script
Id: cif_fix_values 3143 2015-03-26 13:38:13Z robertas 
;
_cod_original_cell_volume 1134.9(3)
_cod_database_code 2006077

loop_
_symmetry_equiv_pos_as_xyz
'x, y, z'
'-x, -y, -z'

loop_
_atom_site_aniso_label
_atom_site_aniso_U_11
_atom_site_aniso_U_12
_atom_site_aniso_U_13
_atom_site_aniso_U_22
_atom_site_aniso_U_23
_atom_site_aniso_U_33
C1 0.0214(10) 0.0014(7) 0.0099(8) 0.0151(9) 0.0069(8) 0.0240(10)
C2 0.0206(10) 0.0031(8) 0.0091(8) 0.0187(9) 0.0065(8) 0.0228(10)
C3 0.0159(9) 0.0024(7) 0.0058(8) 0.0186(9) 0.0038(8) 0.0221(10)
C4 0.0123(8) 0.0004(7) 0.0048(8) 0.0164(9) 0.0059(8) 0.0259(10)
C5 0.0132(8) 0.0026(7) 0.0019(7) 0.0168(9) 0.0057(7) 0.0167(9)
C6 0.0127(8) 0.0025(7) 0.0030(7) 0.0153(8) 0.0049(7) 0.0148(9)
C7 0.0136(8) 0.0028(7) 0.0067(7) 0.0152(8) 0.0029(7) 0.0155(9)
C8 0.0112(8) 0.0021(6) 0.0032(7) 0.0135(8) 0.0052(7) 0.0206(9)
C9 0.0131(8) 0.0017(7) 0.0030(7) 0.0162(9) 0.0097(7) 0.0161(9)
C10 0.0136(8) 0.0009(6) 0.0032(7) 0.0127(8) 0.0026(7) 0.0135(8)
C11 0.0122(8) 0.0031(7) 0.0037(7) 0.0148(8) 0.0053(7) 0.0158(9)
C12 0.0113(8) 0.0037(7) 0.0034(7) 0.0145(8) 0.0056(7) 0.0215(9)
C13 0.0113(8) 0.0014(7) 0.0031(7) 0.0151(8) 0.0065(7) 0.0170(9)
C14 0.0253(11) 0.0071(8) 0.0015(9) 0.0179(10) 0.0050(8) 0.0268(11)
C15 0.0260(11) 0.0082(9) 0.0147(9) 0.0231(11) 0.0085(9) 0.0326(12)
C16 0.0214(11) 0.0028(9) 0.0075(10) 0.0258(11) 0.0046(10) 0.0407(14)
C17 0.0337(13) 0.0078(10) 0.0038(10) 0.0268(12) -0.0017(10) 0.0294(12)
C18 0.0391(13) 0.0146(10) 0.0206(11) 0.0303(12) 0.0128(10) 0.0346(13)
C19 0.0239(11) 0.0057(8) 0.0126(10) 0.0199(10) 0.0128(9) 0.0435(14)
C20 0.046(2) 0.0052(12) -0.0030(12) 0.0287(13) -0.0006(11) 0.0336(14)
Cl1 0.0213(2) 0.0052(2) 0.0110(2) 0.0260(3) 0.0029(2) 0.0193(2)
Cl2 0.0231(2) -0.0004(2) 0.0043(2) 0.0188(2) -0.0011(2) 0.0160(2)
Cl3 0.0173(2) 0.0015(2) 0.0070(2) 0.0170(2) 0.0105(2) 0.0250(2)
Cl4 0.0262(3) 0.0061(2) 0.0060(2) 0.0139(2) 0.0045(2) 0.0275(3)
Cl5 0.0107(2) 0.0016(2) 0.0026(2) 0.0217(2) 0.0077(2) 0.0236(2)
Cl6 0.0263(3) 0.0039(2) 0.0074(2) 0.0241(3) 0.0111(2) 0.0190(2)
N 0.0129(7) 0.0007(6) 0.0040(6) 0.0163(8) 0.0038(6) 0.0196(8)
O1 0.0296(8) -0.0066(7) 0.0155(7) 0.0267(8) 0.0010(6) 0.0259(8)
O2 0.0244(8) -0.0060(6) 0.0123(7) 0.0251(8) 0.0017(7) 0.0253(8)
O3 0.0216(7) 0.0012(6) 0.0028(6) 0.0194(7) 0.0024(6) 0.0167(7)
O4 0.0177(7) 0.0041(6) 0.0108(6) 0.0246(7) 0.0040(6) 0.0233(7)

loop_
_atom_site_label
_atom_site_occupancy
_atom_site_fract_x
_atom_site_fract_y
_atom_site_fract_z
_atom_site_U_iso_or_equiv
_atom_site_thermal_displace_type
_atom_site_calc_flag
_atom_site_type_symbol
C1 1 0.8847(3) 0.8765(2) 0.3586(2) 0.0196(4) Uani d C
C2 1 0.7935(3) 0.7902(2) 0.2443(2) 0.0203(4) Uani d C
C3 1 0.6500(2) 0.6894(2) 0.2372(2) 0.0194(4) Uani d C
C4 1 0.7047(2) 0.5812(2) 0.2845(2) 0.0187(4) Uani d C
C5 1 0.4837(2) 0.5007(2) 0.3539(2) 0.0160(4) Uani d C
C6 1 0.3471(2) 0.3819(2) 0.3185(2) 0.0144(3) Uani d C
C7 1 0.1778(2) 0.4166(2) 0.2895(2) 0.0147(4) Uani d C
C8 1 0.1795(2) 0.5052(2) 0.2150(2) 0.0154(4) Uani d C
C9 1 0.1884(2) 0.4317(2) 0.1195(2) 0.0146(3) Uani d C
C10 1 0.1899(2) 0.2931(2) 0.1256(2) 0.0139(3) Uani d C
C11 1 0.3553(2) 0.2970(2) 0.2063(2) 0.0142(3) Uani d C
C12 1 0.4980(2) 0.3713(2) 0.1855(2) 0.0159(4) Uani d C
C13 1 0.0781(2) 0.2866(2) 0.2003(2) 0.0145(3) Uani d C
C14 1 0.4809(3) -0.0058(2) 0.2192(2) 0.0246(4) Uani d C
C15 1 0.6269(3) 0.0774(2) 0.2376(2) 0.0258(4) Uani d C
C16 1 0.7033(3) 0.1705(2) 0.3385(2) 0.0309(5) Uani d C
C17 1 0.6348(3) 0.1827(3) 0.4239(2) 0.0329(5) Uani d C
C18 1 0.4896(3) 0.1009(3) 0.4073(2) 0.0315(5) Uani d C
C19 1 0.4139(3) 0.0066(2) 0.3056(2) 0.0278(5) Uani d C
C20 1 0.3938(4) -0.1032(3) 0.1080(3) 0.0412(7) Uani d C
H1O 1 1.0643(44) 0.9900(36) 0.4305(31) 0.046(10) Uiso d H
H2A 1 0.7608(34) 0.8489(28) 0.2046(23) 0.022(6) Uiso d H
H2B 1 0.8724(38) 0.7480(30) 0.2105(25) 0.032(8) Uiso d H
H3A 1 0.5918(35) 0.6489(28) 0.1622(24) 0.025(7) Uiso d H
H3B 1 0.5867(37) 0.7320(30) 0.2773(25) 0.030(7) Uiso d H
H4A 1 0.7686(35) 0.6167(28) 0.3641(24) 0.027(7) Uiso d H
H4B 1 0.7724(29) 0.5330(23) 0.2437(19) 0.010(5) Uiso d H
H6A 1 0.3564(33) 0.3407(27) 0.3731(22) 0.022(6) Uiso d H
H11A 1 0.3692(32) 0.2094(26) 0.2066(21) 0.018(6) Uiso d H
H15 1 0.6643(33) 0.0650(26) 0.1760(23) 0.021(6) Uiso d H
H16 1 0.8076(41) 0.2289(32) 0.3517(26) 0.037(8) Uiso d H
H17 1 0.6824(42) 0.2498(34) 0.4932(28) 0.043(9) Uiso d H
H18 1 0.4481(43) 0.1076(34) 0.4659(29) 0.044(9) Uiso d H
H19 1 0.3182(41) -0.0478(33) 0.2973(27) 0.038(8) Uiso d H
H20A 1 0.4632(73) -0.1112(56) 0.0661(47) 0.103(19) Uiso d H
H20B 1 0.3478(72) -0.1823(60) 0.1120(46) 0.104(18) Uiso d H
H20C 1 0.3323(81) -0.0552(65) 0.0725(53) 0.124(22) Uiso d H
Cl1 1 0.10378(6) 0.47231(5) 0.40131(4) 0.02201(12) Uani d Cl
Cl2 1 0.13118(6) 0.16665(5) 0.00015(4) 0.02131(12) Uani d Cl
Cl3 1 0.07656(6) 0.14816(5) 0.24837(4) 0.01905(12) Uani d Cl
Cl4 1 0.18720(6) 0.66898(5) 0.25787(4) 0.02307(13) Uani d Cl
Cl5 1 -0.12197(5) 0.29475(5) 0.13998(4) 0.01911(12) Uani d Cl
Cl6 1 0.21378(6) 0.48343(5) 0.01197(4) 0.02226(13) Uani d Cl
N 1 0.5671(2) 0.4825(2) 0.27590(14) 0.0169(3) Uani d N
O1 1 0.8315(2) 0.8877(2) 0.43729(14) 0.0286(4) Uani d O
O2 1 1.0278(2) 0.9405(2) 0.36525(14) 0.0262(3) Uani d O
O3 1 0.5162(2) 0.59639(14) 0.43320(12) 0.0207(3) Uani d O
O4 1 0.5435(2) 0.3425(2) 0.10472(13) 0.0217(3) Uani d O

loop_
_atom_type_symbol
_atom_type_description
_atom_type_scat_dispersion_real
_atom_type_scat_dispersion_imag
_atom_type_scat_source
C C 0.0033 0.0016 'International Tables Vol C Tables 4.2.6.8 and 6.1.1.4'
H H 0.0000 0.0000 'International Tables Vol C Tables 4.2.6.8 and 6.1.1.4'
Cl Cl 0.1484 0.1585 'International Tables Vol C Tables 4.2.6.8 and 6.1.1.4'
N N 0.0061 0.0033 'International Tables Vol C Tables 4.2.6.8 and 6.1.1.4'
O O 0.0106 0.0060 'International Tables Vol C Tables 4.2.6.8 and 6.1.1.4'

loop_
_geom_angle_atom_site_label_1
_geom_angle_atom_site_label_2
_geom_angle_atom_site_label_3
_geom_angle
_geom_angle_publ_flag
O1 C1 O2 123.6(2) n
O1 C1 C2 123.4(2) n
O2 C1 C2 113.0(2) n
C1 C2 C3 114.8(2) n
C2 C3 C4 111.1(2) n
N C4 C3 111.3(2) y
O3 C5 N 124.3(2) y
O3 C5 C6 127.8(2) y
N C5 C6 107.8(2) y
C5 C6 C11 104.9(2) n
C5 C6 C7 113.0(2) n
C11 C6 C7 103.25(14) y
C8 C7 C13 98.75(15) n
C8 C7 C6 107.34(15) n
C13 C7 C6 100.79(14) n
C8 C7 Cl1 116.08(14) n
C13 C7 Cl1 116.09(13) n
C6 C7 Cl1 115.51(13) n
C9 C8 C7 107.3(2) n
C9 C8 Cl4 128.8(2) n
C7 C8 Cl4 123.65(14) n
C8 C9 C10 108.2(2) n
C8 C9 Cl6 127.1(2) n
C10 C9 Cl6 124.39(15) n
C9 C10 C11 107.14(15) n
C9 C10 C13 99.31(15) n
C11 C10 C13 100.64(14) n
C9 C10 Cl2 116.90(14) n
C11 C10 Cl2 115.47(13) n
C13 C10 Cl2 115.05(13) n
C12 C11 C6 105.1(2) n
C12 C11 C10 113.7(2) n
C6 C11 C10 103.20(14) n
O4 C12 N 125.0(2) y
O4 C12 C11 127.3(2) y
N C12 C11 107.7(2) y
C7 C13 C10 92.80(14) n
C7 C13 Cl5 113.40(13) n
C10 C13 Cl5 114.32(13) n
C7 C13 Cl3 113.56(13) n
C10 C13 Cl3 113.73(13) n
Cl5 C13 Cl3 108.53(10) n
C19 C14 C15 118.3(2) n
C19 C14 C20 120.4(2) n
C15 C14 C20 121.3(2) n
C16 C15 C14 121.2(2) n
C15 C16 C17 120.1(2) n
C18 C17 C16 119.6(2) n
C17 C18 C19 120.0(2) n
C14 C19 C18 120.8(2) n
C12 N C5 114.2(2) y
C12 N C4 123.8(2) y
C5 N C4 121.7(2) y

loop_
_geom_bond_atom_site_label_1
_geom_bond_atom_site_label_2
_geom_bond_site_symmetry_2
_geom_bond_distance
_geom_bond_publ_flag
C1 O1 . 1.224(3) y
C1 O2 . 1.322(3) y
C1 C2 . 1.498(3) y
C2 C3 . 1.519(3) y
C3 C4 . 1.531(3) y
C4 N . 1.463(2) y
C5 O3 . 1.203(2) y
C5 N . 1.391(3) y
C5 C6 . 1.519(3) y
C6 C11 . 1.545(3) y
C6 C7 . 1.555(3) y
C7 C8 . 1.536(3) y
C7 C13 . 1.555(3) y
C7 Cl1 . 1.750(2) y
C8 C9 . 1.325(3) y
C8 Cl4 . 1.692(2) y
C9 C10 . 1.515(3) y
C9 Cl6 . 1.703(2) y
C10 C11 . 1.555(3) y
C10 C13 . 1.561(3) y
C10 Cl2 . 1.751(2) y
C11 C12 . 1.520(3) y
C12 O4 . 1.207(3) y
C12 N . 1.388(2) y
C13 Cl5 . 1.758(2) y
C13 Cl3 . 1.763(2) y
C14 C19 . 1.390(4) n
C14 C15 . 1.392(3) n
C14 C20 . 1.504(3) n
C15 C16 . 1.381(4) n
C16 C17 . 1.386(4) n
C17 C18 . 1.386(4) n
C18 C19 . 1.392(4) n
